data_7033417
loop_
_publ_author_name
'Lin, Yu-Mei'
'Guan, Zong-Jie'
'Liu, Kuan-Guan'
'Jiang, Zhan-Guo'
'Wang, Quan-Ming'

_publ_section_title
;
 Assembly of silver alkynyl compounds with various nuclearities.
;
_journal_issue 5
_journal_name_full 'Dalton transactions (Cambridge, England : 2003)'
_journal_page_first 2439
_journal_page_last 2446
_journal_paper_doi 10.1039/c4dt03394a
_journal_volume 44
_journal_year 2015
_chemical_formula_sum 'C63 H52 Ag6 F20 N6 O10'
_chemical_formula_weight 2080.33
_chemical_name_systematic
; 
 ? 
;
_space_group_IT_number 15
_symmetry_cell_setting monoclinic
_symmetry_space_group_name_Hall '-C 2yc'
_symmetry_space_group_name_H-M 'C 1 2/c 1'
_atom_sites_solution_hydrogens geom
_atom_sites_solution_primary direct
_atom_sites_solution_secondary difmap
_audit_creation_method SHELXL-97
_audit_update_record
;
2014-11-03 deposited with the CCDC.
2014-12-17 downloaded from the CCDC.
;
_cell_angle_alpha 90.00
_cell_angle_beta 97.5110(10)
_cell_angle_gamma 90.00
_cell_formula_units_Z 8
_cell_length_a 17.5532(2)
_cell_length_b 21.0654(4)
_cell_length_c 38.9740(5)
_cell_measurement_reflns_used 12452
_cell_measurement_temperature 173(2)
_cell_measurement_theta_max 62.2157
_cell_measurement_theta_min 3.2925
_cell_volume 14287.6(4)
_computing_cell_refinement 'Bruker FRAMBO'
_computing_data_collection 'Bruker FRAMBO'
_computing_data_reduction 'Bruker SAINT'
_computing_molecular_graphics 'Bruker SHELXTL'
_computing_publication_material 'Bruker SHELXTL'
_computing_structure_refinement 'SHELXL-97 (Sheldrick, 1997)'
_computing_structure_solution 'SHELXS-97 (Sheldrick, 1990)'
_diffrn_ambient_temperature 173(2)
_diffrn_detector_area_resol_mean 16.1903
_diffrn_measured_fraction_theta_full 0.976
_diffrn_measured_fraction_theta_max 0.976
_diffrn_measurement_device_type 'multiwire proportional'
_diffrn_measurement_method 'phi and omega scans'
_diffrn_radiation_monochromator graphite
_diffrn_radiation_source 'Enhance (Cu) X-ray Source'
_diffrn_radiation_type CuK\a
_diffrn_radiation_wavelength 1.54178
_diffrn_reflns_av_R_equivalents 0.0375
_diffrn_reflns_av_sigmaI/netI 0.0466
_diffrn_reflns_limit_h_max 20
_diffrn_reflns_limit_h_min -20
_diffrn_reflns_limit_k_max 22
_diffrn_reflns_limit_k_min -24
_diffrn_reflns_limit_l_max 39
_diffrn_reflns_limit_l_min -44
_diffrn_reflns_number 32165
_diffrn_reflns_theta_full 62.42
_diffrn_reflns_theta_max 62.42
_diffrn_reflns_theta_min 3.29
_diffrn_standards_number 59826
_exptl_absorpt_coefficient_mu 13.939
_exptl_absorpt_correction_T_max 1.00000
_exptl_absorpt_correction_T_min 0.32767
_exptl_absorpt_correction_type multi-scan
_exptl_absorpt_process_details
;
CrysAlis RED, Oxford Diffraction Ltd.,
Version 1.171.32.5 (release 08-05-2007 CrysAlis171 .NET)
(compiled May  8 2007,13:10:02) 
;
_exptl_crystal_colour colorless
_exptl_crystal_density_diffrn 1.934
_exptl_crystal_density_method 'not measured'
_exptl_crystal_description strip
_exptl_crystal_F_000 8112
_exptl_crystal_size_max 0.36
_exptl_crystal_size_mid 0.04
_exptl_crystal_size_min 0.04
_refine_diff_density_max 1.348
_refine_diff_density_min -0.942
_refine_diff_density_rms 0.115
_refine_ls_extinction_method none
_refine_ls_goodness_of_fit_ref 0.976
_refine_ls_hydrogen_treatment mixed
_refine_ls_matrix_type full
_refine_ls_number_parameters 970
_refine_ls_number_reflns 11128
_refine_ls_number_restraints 5
_refine_ls_restrained_S_all 0.979
_refine_ls_R_factor_all 0.0554
_refine_ls_R_factor_gt 0.0388
_refine_ls_shift/su_max 0.078
_refine_ls_shift/su_mean 0.005
_refine_ls_structure_factor_coef Fsqd
_refine_ls_weighting_details 'calc w=1/[\s^2^(Fo^2^)+(0.0689P)^2^+0.0000P] where P=(Fo^2^+2Fc^2^)/3'
_refine_ls_weighting_scheme calc
_refine_ls_wR_factor_gt 0.0993
_refine_ls_wR_factor_ref 0.1070
_reflns_number_gt 8197
_reflns_number_total 11128
_reflns_threshold_expression >2sigma(I)
_cod_data_source_file c4dt03394a2.cif
_cod_data_source_block 3
_cod_depositor_comments 'Adding full bibliography for 7033415--7033423.cif.'
_cod_original_sg_symbol_H-M 'C 2/C '
_cod_database_code 7033417

loop_
_symmetry_equiv_pos_as_xyz
'x, y, z'
'-x, y, -z+1/2'
'x+1/2, y+1/2, z'
'-x+1/2, y+1/2, -z+1/2'
'-x, -y, -z'
'x, -y, z-1/2'
'-x+1/2, -y+1/2, -z'
'x+1/2, -y+1/2, z-1/2'

loop_
_atom_site_label
_atom_site_type_symbol
_atom_site_fract_x
_atom_site_fract_y
_atom_site_fract_z
_atom_site_U_iso_or_equiv
_atom_site_adp_type
_atom_site_occupancy
_atom_site_symmetry_multiplicity
_atom_site_calc_flag
_atom_site_refinement_flags
_atom_site_disorder_assembly
_atom_site_disorder_group
Ag1 Ag 0.62602(2) 0.46226(2) 0.808428(11) 0.03309(12) Uani 1 1 d . A .
Ag2 Ag 0.74379(3) 0.54719(2) 0.820166(13) 0.04309(13) Uani 1 1 d . A .
Ag3 Ag 0.75555(3) 0.60592(2) 0.894438(13) 0.04075(13) Uani 1 1 d D . .
Ag4 Ag 0.62890(2) 0.52485(2) 0.887332(11) 0.03400(12) Uani 1 1 d . A .
Ag5 Ag 0.68796(2) 0.56269(2) 0.960273(12) 0.03904(13) Uani 1 1 d . A .
Ag6 Ag 0.73558(3) 0.42374(3) 0.874066(13) 0.04946(15) Uani 1 1 d . . .
C1 C 0.4251(4) 0.4494(3) 0.95696(15) 0.0378(15) Uani 1 1 d . . .
H1A H 0.3771 0.4305 0.9567 0.045 Uiso 1 1 calc R . .
C2 C 0.9843(6) 0.5991(6) 0.8855(3) 0.103(4) Uani 1 1 d . . .
H2A H 1.0294 0.5736 0.8913 0.154 Uiso 1 1 calc R . .
H2B H 0.9644 0.6115 0.9063 0.154 Uiso 1 1 calc R . .
H2C H 0.9972 0.6362 0.8732 0.154 Uiso 1 1 calc R . .
C3 C 0.9255(4) 0.5619(4) 0.8634(2) 0.059(2) Uani 1 1 d . . .
H3A H 0.9459 0.5486 0.8426 0.071 Uiso 1 1 calc R A .
H3B H 0.9128 0.5241 0.8757 0.071 Uiso 1 1 calc R . .
C4 C 0.8774(8) 0.7276(8) 0.9358(4) 0.081(7) Uani 0.50 1 d PD A 1
H4A H 0.9117 0.7365 0.9564 0.122 Uiso 0.50 1 calc PR A 1
H4B H 0.8375 0.7590 0.9328 0.122 Uiso 0.50 1 calc PR A 1
H4C H 0.9054 0.7285 0.9162 0.122 Uiso 0.50 1 calc PR A 1
C4A C 0.8054(8) 0.7418(5) 0.9413(3) 0.049(4) Uani 0.50 1 d PD B 2
H4AA H 0.8145 0.7607 0.9639 0.073 Uiso 0.50 1 calc PR B 2
H4AB H 0.7641 0.7636 0.9276 0.073 Uiso 0.50 1 calc PR B 2
H4AC H 0.8511 0.7448 0.9303 0.073 Uiso 0.50 1 calc PR B 2
C5 C 0.4890(4) 0.4131(3) 0.95686(15) 0.0366(14) Uani 1 1 d . . .
H5A H 0.4854 0.3691 0.9564 0.044 Uiso 1 1 calc R . .
C6 C 0.5607(4) 0.4432(3) 0.95749(15) 0.0371(14) Uani 1 1 d . . .
H6A H 0.6042 0.4181 0.9573 0.045 Uiso 1 1 calc R . .
C7 C 0.5061(3) 0.5425(3) 0.95827(14) 0.0318(13) Uani 1 1 d . A .
C8 C 0.4320(3) 0.5164(3) 0.95753(14) 0.0320(13) Uani 1 1 d . . .
C9 C 0.3666(3) 0.5573(3) 0.95742(16) 0.0400(15) Uani 1 1 d . . .
H9A H 0.3177 0.5399 0.9560 0.048 Uiso 1 1 calc R . .
C10 C 0.3755(4) 0.6210(3) 0.95940(18) 0.0445(16) Uani 1 1 d . . .
H10A H 0.3326 0.6466 0.9599 0.053 Uiso 1 1 calc R . .
C11 C 0.4491(3) 0.6495(3) 0.96075(16) 0.0372(14) Uani 1 1 d . . .
C12 C 0.5151(3) 0.6108(3) 0.96002(15) 0.0330(13) Uani 1 1 d . A .
C13 C 0.4603(4) 0.7154(3) 0.96359(19) 0.0477(17) Uani 1 1 d . . .
H13A H 0.4184 0.7421 0.9644 0.057 Uiso 1 1 calc R . .
C14 C 0.5946(4) 0.6977(3) 0.96353(18) 0.0443(16) Uani 1 1 d . . .
H14A H 0.6437 0.7147 0.9642 0.053 Uiso 1 1 calc R . .
C15 C 0.5324(4) 0.7404(3) 0.9651(2) 0.0506(18) Uani 1 1 d . . .
H15A H 0.5405 0.7839 0.9671 0.061 Uiso 1 1 calc R . .
C16 C 0.3801(3) 0.4632(3) 0.86753(15) 0.0381(15) Uani 1 1 d . . .
C17 C 0.3125(4) 0.5008(4) 0.86410(16) 0.0412(15) Uani 1 1 d . . .
H17A H 0.2649 0.4807 0.8613 0.049 Uiso 1 1 calc R . .
C18 C 0.3149(4) 0.5638(4) 0.86481(17) 0.0455(17) Uani 1 1 d . . .
H18A H 0.2693 0.5868 0.8626 0.055 Uiso 1 1 calc R . .
C19 C 0.3874(3) 0.5968(3) 0.86895(15) 0.0376(15) Uani 1 1 d . . .
C20 C 0.3926(4) 0.6631(4) 0.87013(17) 0.0442(16) Uani 1 1 d . . .
H20A H 0.3482 0.6876 0.8687 0.053 Uiso 1 1 calc R . .
C21 C 0.4643(4) 0.6923(3) 0.87347(19) 0.0483(17) Uani 1 1 d . . .
H21A H 0.4688 0.7363 0.8738 0.058 Uiso 1 1 calc R . .
C22 C 0.5288(4) 0.6538(3) 0.87633(16) 0.0378(14) Uani 1 1 d . . .
H22A H 0.5768 0.6732 0.8789 0.045 Uiso 1 1 calc R . .
C23 C 0.4560(3) 0.5625(3) 0.87205(15) 0.0332(14) Uani 1 1 d . A .
C24 C 0.4530(3) 0.4937(3) 0.87149(14) 0.0315(13) Uani 1 1 d . A .
C25 C 0.5162(4) 0.3969(3) 0.87629(15) 0.0377(14) Uani 1 1 d . . .
H25A H 0.5619 0.3740 0.8796 0.045 Uiso 1 1 calc R . .
C26 C 0.4469(4) 0.3635(3) 0.87209(16) 0.0410(15) Uani 1 1 d . . .
H26A H 0.4468 0.3193 0.8721 0.049 Uiso 1 1 calc R . .
C27 C 0.4041(4) 0.3066(3) 0.78620(16) 0.0402(15) Uani 1 1 d . . .
H27A H 0.3617 0.2798 0.7825 0.048 Uiso 1 1 calc R . .
C28 C 0.4759(4) 0.2815(3) 0.79472(17) 0.0404(15) Uani 1 1 d . . .
H28A H 0.4830 0.2379 0.7971 0.049 Uiso 1 1 calc R . .
C29 C 0.5383(4) 0.3230(3) 0.79981(17) 0.0381(14) Uani 1 1 d . . .
H29A H 0.5873 0.3061 0.8054 0.046 Uiso 1 1 calc R . .
C30 C 0.3939(3) 0.3727(3) 0.78295(15) 0.0367(14) Uani 1 1 d . . .
C31 C 0.4596(3) 0.4106(3) 0.78893(14) 0.0312(13) Uani 1 1 d . A .
C32 C 0.3212(4) 0.4020(3) 0.77367(16) 0.0401(15) Uani 1 1 d . . .
H32A H 0.2778 0.3764 0.7692 0.048 Uiso 1 1 calc R . .
C33 C 0.3132(3) 0.4643(3) 0.77123(16) 0.0392(15) Uani 1 1 d . . .
H33A H 0.2645 0.4816 0.7652 0.047 Uiso 1 1 calc R . .
C34 C 0.3782(3) 0.5057(3) 0.77777(14) 0.0317(13) Uani 1 1 d . . .
C35 C 0.4516(3) 0.4787(3) 0.78703(14) 0.0306(13) Uani 1 1 d . A .
C36 C 0.3736(4) 0.5719(3) 0.77602(15) 0.0362(14) Uani 1 1 d . . .
H36A H 0.3264 0.5914 0.7696 0.043 Uiso 1 1 calc R . .
C37 C 0.4378(4) 0.6078(3) 0.78369(16) 0.0412(15) Uani 1 1 d . . .
H37A H 0.4344 0.6519 0.7831 0.049 Uiso 1 1 calc R . .
C38 C 0.5085(4) 0.5783(3) 0.79242(15) 0.0353(14) Uani 1 1 d . . .
H38A H 0.5521 0.6034 0.7973 0.042 Uiso 1 1 calc R . .
C39 C 0.8438(4) 0.6221(3) 0.76963(19) 0.0460(17) Uani 1 1 d . . .
C40 C 0.8560(5) 0.6438(4) 0.7325(2) 0.063(2) Uani 1 1 d . . .
C41 C 0.8797(5) 0.5939(5) 0.7095(2) 0.066(2) Uani 1 1 d . . .
C42 C 0.7989(3) 0.6091(3) 1.02730(18) 0.0422(16) Uani 1 1 d . . .
C43 C 0.8238(4) 0.6076(4) 1.06682(19) 0.0496(18) Uani 1 1 d . . .
C44 C 0.8704(4) 0.5495(5) 1.0796(2) 0.060(2) Uani 1 1 d . . .
C45 C 0.7007(4) 0.6908(3) 0.8337(2) 0.052(2) Uani 1 1 d . . .
C46 C 0.6873(6) 0.7546(4) 0.8146(3) 0.077(3) Uani 1 1 d . . .
C47 C 0.3794(4) 0.3964(3) 0.86791(16) 0.0416(16) Uani 1 1 d . . .
H47A H 0.3329 0.3747 0.8653 0.050 Uiso 1 1 calc R . .
C48 C 0.7452(3) 0.4430(3) 0.81942(16) 0.0368(14) Uani 1 1 d . A .
C49 C 0.8003(4) 0.4102(3) 0.81732(17) 0.0392(15) Uani 1 1 d . A .
C50 C 0.8688(4) 0.3714(4) 0.8122(2) 0.056(2) Uani 1 1 d . . .
C51 C 0.7431(3) 0.5115(3) 0.91499(15) 0.0321(13) Uani 1 1 d . A .
C52 C 0.9263(4) 0.3707(4) 0.8460(2) 0.064(2) Uani 1 1 d . . .
H52A H 0.9031 0.3499 0.8640 0.096 Uiso 1 1 calc R . .
H52B H 0.9394 0.4135 0.8529 0.096 Uiso 1 1 calc R . .
H52C H 0.9719 0.3482 0.8421 0.096 Uiso 1 1 calc R . .
C53 C 0.9048(5) 0.4036(6) 0.7827(2) 0.082(3) Uani 1 1 d . . .
H53A H 0.8685 0.4035 0.7620 0.123 Uiso 1 1 calc R . .
H53B H 0.9502 0.3809 0.7787 0.123 Uiso 1 1 calc R . .
H53C H 0.9181 0.4466 0.7891 0.123 Uiso 1 1 calc R . .
C54 C 0.8422(6) 0.3036(4) 0.8027(2) 0.078(3) Uani 1 1 d . . .
H54A H 0.8068 0.3043 0.7818 0.117 Uiso 1 1 calc R . .
H54B H 0.8173 0.2861 0.8211 0.117 Uiso 1 1 calc R . .
H54C H 0.8859 0.2779 0.7994 0.117 Uiso 1 1 calc R . .
C55 C 0.7878(3) 0.4790(3) 0.93463(16) 0.0334(14) Uani 1 1 d . A .
C56 C 0.8437(3) 0.4427(3) 0.95917(17) 0.0408(15) Uani 1 1 d . . .
C57 C 0.7982(5) 0.4083(5) 0.9848(2) 0.069(2) Uani 1 1 d . . .
H57A H 0.7718 0.4389 0.9971 0.103 Uiso 1 1 calc R . .
H57B H 0.8330 0.3843 1.0009 0.103 Uiso 1 1 calc R . .
H57C H 0.7615 0.3801 0.9723 0.103 Uiso 1 1 calc R . .
C58 C 0.9010(4) 0.4891(4) 0.9781(2) 0.058(2) Uani 1 1 d . . .
H58A H 0.9289 0.5100 0.9617 0.087 Uiso 1 1 calc R . .
H58B H 0.9363 0.4665 0.9946 0.087 Uiso 1 1 calc R . .
H58C H 0.8740 0.5202 0.9899 0.087 Uiso 1 1 calc R . .
C59 C 0.6201(8) 0.7825(7) 0.8146(4) 0.122(6) Uani 1 1 d . . .
C60 C 0.8869(4) 0.3952(4) 0.9393(2) 0.0544(19) Uani 1 1 d . . .
H60A H 0.9148 0.4175 0.9235 0.082 Uiso 1 1 calc R . .
H60B H 0.8509 0.3667 0.9267 0.082 Uiso 1 1 calc R . .
H60C H 0.9221 0.3714 0.9554 0.082 Uiso 1 1 calc R . .
C61 C 0.7176(4) 0.2900(4) 0.8996(2) 0.0523(19) Uani 1 1 d . . .
C62 C 0.6698(8) 0.2344(5) 0.9093(5) 0.131(6) Uani 1 1 d . . .
C63 C 0.6319(8) 0.2374(5) 0.9384(3) 0.100(4) Uani 1 1 d . . .
F1 F 0.8930(3) 0.5533(3) 1.11343(12) 0.0864(17) Uani 1 1 d . . .
F2 F 0.8315(3) 0.4966(2) 1.07404(13) 0.0728(13) Uani 1 1 d . . .
F3 F 0.9327(3) 0.5458(4) 1.06389(14) 0.0902(18) Uani 1 1 d . . .
F4 F 0.7609(2) 0.6078(2) 1.08395(10) 0.0583(11) Uani 1 1 d . . .
F5 F 0.8651(3) 0.6601(3) 1.07749(11) 0.0721(14) Uani 1 1 d . . .
F6 F 0.8985(4) 0.6199(4) 0.67980(15) 0.116(3) Uani 1 1 d . . .
F7 F 0.8266(4) 0.5520(3) 0.70006(14) 0.097(2) Uani 1 1 d . . .
F8 F 0.9067(5) 0.6915(3) 0.73350(16) 0.147(4) Uani 1 1 d . . .
F9 F 0.7868(4) 0.6675(4) 0.71565(17) 0.120(3) Uani 1 1 d . . .
F10 F 0.7013(4) 0.7509(3) 0.78037(13) 0.0877(17) Uani 1 1 d . . .
F11 F 0.7419(3) 0.8007(3) 0.82880(16) 0.0949(19) Uani 1 1 d . . .
F12 F 0.9408(4) 0.5646(4) 0.72423(19) 0.124(3) Uani 1 1 d . . .
F13 F 0.6112(4) 0.8412(3) 0.7998(2) 0.123(3) Uani 1 1 d . . .
F14 F 0.6069(4) 0.7939(3) 0.84957(15) 0.0905(18) Uani 1 1 d . . .
F15 F 0.5633(3) 0.7433(3) 0.7988(2) 0.120(3) Uani 1 1 d . . .
F16 F 0.5883(6) 0.2386(4) 0.8878(3) 0.229(7) Uani 1 1 d . . .
F17 F 0.6976(4) 0.1784(2) 0.9047(2) 0.107(2) Uani 1 1 d . . .
F18 F 0.7155(5) 0.2372(4) 0.96142(16) 0.129(3) Uani 1 1 d . . .
F19 F 0.5962(4) 0.2853(3) 0.9475(2) 0.123(3) Uani 1 1 d . . .
F20 F 0.5968(3) 0.1843(3) 0.94699(17) 0.0943(18) Uani 1 1 d . . .
N1 N 0.5870(3) 0.6356(2) 0.96113(13) 0.0347(11) Uani 1 1 d . . .
N2 N 0.5692(3) 0.5055(2) 0.95839(12) 0.0317(11) Uani 1 1 d . . .
N3 N 0.5260(3) 0.5907(2) 0.87560(13) 0.0325(11) Uani 1 1 d . . .
N4 N 0.5198(3) 0.4599(2) 0.87579(12) 0.0307(11) Uani 1 1 d . . .
N5 N 0.5307(3) 0.3856(2) 0.79704(12) 0.0304(11) Uani 1 1 d . . .
N6 N 0.5158(3) 0.5158(2) 0.79405(12) 0.0318(11) Uani 1 1 d . . .
O1 O 0.7467(2) 0.5712(2) 1.01714(12) 0.0444(11) Uani 1 1 d . . .
O2 O 0.8422(9) 0.6629(8) 0.9386(3) 0.105(6) Uani 0.50 1 d PD A 1
O2A O 0.7847(5) 0.6746(4) 0.9446(2) 0.038(2) Uani 0.50 1 d PD B 2
H101 H 0.817(2) 0.653(3) 0.9520(14) 0.046 Uiso 1 1 d D . .
O3 O 0.8355(3) 0.6458(3) 1.01082(12) 0.0573(14) Uani 1 1 d . . .
O4 O 0.8025(3) 0.5747(2) 0.76909(12) 0.0528(13) Uani 1 1 d . . .
O5 O 0.8731(3) 0.6549(2) 0.79369(13) 0.0538(13) Uani 1 1 d . . .
O6 O 0.6837(3) 0.6439(3) 0.81534(16) 0.0589(14) Uani 1 1 d . A .
O7 O 0.7260(3) 0.6948(2) 0.86483(14) 0.0554(13) Uani 1 1 d . A .
O8 O 0.6865(3) 0.3429(2) 0.90289(15) 0.0548(13) Uani 1 1 d . A .
O9 O 0.7762(3) 0.2771(3) 0.88769(19) 0.0796(19) Uani 1 1 d . A .
O10 O 0.8580(3) 0.5988(2) 0.85420(13) 0.0436(11) Uani 1 1 d . A .
H100 H 0.860(5) 0.616(4) 0.838(2) 0.052 Uiso 1 1 d . . .

loop_
_atom_site_aniso_label
_atom_site_aniso_U_11
_atom_site_aniso_U_22
_atom_site_aniso_U_33
_atom_site_aniso_U_23
_atom_site_aniso_U_13
_atom_site_aniso_U_12
Ag1 0.0276(2) 0.0402(2) 0.0323(2) 0.00127(19) 0.00712(17) -0.00356(17)
Ag2 0.0361(2) 0.0398(3) 0.0536(3) 0.0025(2) 0.0068(2) -0.00884(19)
Ag3 0.0399(2) 0.0356(2) 0.0496(3) 0.0079(2) 0.0166(2) -0.00062(19)
Ag4 0.0268(2) 0.0383(2) 0.0372(2) 0.00420(19) 0.00505(17) 0.00474(17)
Ag5 0.0293(2) 0.0486(3) 0.0413(3) -0.0060(2) 0.01239(19) -0.00501(19)
Ag6 0.0453(3) 0.0704(4) 0.0351(3) 0.0040(2) 0.0143(2) 0.0218(2)
C1 0.039(3) 0.051(4) 0.025(3) 0.001(3) 0.010(3) -0.013(3)
C2 0.059(6) 0.110(9) 0.131(10) -0.016(8) -0.020(6) 0.002(6)
C3 0.050(4) 0.065(5) 0.066(5) 0.007(4) 0.018(4) 0.000(4)
C4 0.037(8) 0.18(2) 0.026(7) -0.022(10) 0.012(6) -0.015(11)
C4A 0.057(8) 0.078(11) 0.008(5) 0.002(6) -0.006(5) 0.033(8)
C5 0.049(4) 0.035(3) 0.029(3) 0.000(3) 0.014(3) -0.006(3)
C6 0.044(3) 0.042(4) 0.028(3) 0.002(3) 0.011(3) 0.000(3)
C7 0.035(3) 0.043(4) 0.020(3) -0.004(3) 0.011(2) -0.005(3)
C8 0.030(3) 0.048(4) 0.019(3) 0.003(3) 0.009(2) -0.010(3)
C9 0.031(3) 0.055(4) 0.036(4) 0.002(3) 0.012(3) -0.007(3)
C10 0.034(3) 0.052(4) 0.050(4) 0.003(3) 0.016(3) 0.007(3)
C11 0.035(3) 0.045(4) 0.032(3) 0.000(3) 0.010(3) 0.002(3)
C12 0.033(3) 0.039(3) 0.029(3) 0.000(3) 0.014(2) -0.002(3)
C13 0.049(4) 0.044(4) 0.053(4) -0.004(3) 0.016(3) 0.006(3)
C14 0.044(4) 0.047(4) 0.044(4) -0.005(3) 0.013(3) -0.011(3)
C15 0.059(4) 0.035(4) 0.060(5) -0.002(3) 0.016(4) -0.004(3)
C16 0.032(3) 0.060(4) 0.024(3) -0.002(3) 0.011(2) -0.001(3)
C17 0.034(3) 0.061(5) 0.030(3) 0.001(3) 0.010(3) -0.004(3)
C18 0.028(3) 0.077(6) 0.033(4) 0.002(3) 0.010(3) 0.011(3)
C19 0.035(3) 0.055(4) 0.026(3) 0.009(3) 0.012(3) 0.010(3)
C20 0.041(4) 0.056(4) 0.038(4) 0.008(3) 0.017(3) 0.020(3)
C21 0.056(4) 0.038(4) 0.055(4) 0.011(3) 0.020(3) 0.012(3)
C22 0.043(3) 0.039(4) 0.034(3) 0.010(3) 0.014(3) 0.003(3)
C23 0.029(3) 0.049(4) 0.023(3) 0.004(3) 0.009(2) 0.006(3)
C24 0.035(3) 0.041(3) 0.021(3) 0.004(3) 0.008(2) 0.000(3)
C25 0.050(4) 0.042(4) 0.022(3) -0.003(3) 0.007(3) 0.003(3)
C26 0.054(4) 0.040(4) 0.032(3) -0.002(3) 0.014(3) -0.014(3)
C27 0.042(4) 0.044(4) 0.037(4) -0.011(3) 0.016(3) -0.009(3)
C28 0.045(4) 0.031(3) 0.049(4) -0.005(3) 0.018(3) -0.006(3)
C29 0.043(3) 0.033(3) 0.041(4) 0.000(3) 0.017(3) 0.006(3)
C30 0.038(3) 0.049(4) 0.025(3) -0.009(3) 0.014(3) -0.008(3)
C31 0.032(3) 0.044(4) 0.020(3) 0.001(3) 0.013(2) -0.001(3)
C32 0.035(3) 0.052(4) 0.034(3) 0.000(3) 0.007(3) -0.012(3)
C33 0.031(3) 0.054(4) 0.033(3) 0.004(3) 0.005(3) 0.002(3)
C34 0.028(3) 0.048(4) 0.022(3) -0.003(3) 0.010(2) -0.001(3)
C35 0.034(3) 0.041(3) 0.020(3) -0.004(3) 0.013(2) -0.005(3)
C36 0.036(3) 0.046(4) 0.028(3) 0.003(3) 0.012(3) 0.005(3)
C37 0.048(4) 0.041(4) 0.038(4) 0.003(3) 0.019(3) 0.005(3)
C38 0.038(3) 0.042(4) 0.027(3) 0.003(3) 0.009(3) -0.003(3)
C39 0.049(4) 0.040(4) 0.052(4) 0.000(4) 0.015(3) -0.010(3)
C40 0.075(5) 0.060(5) 0.058(5) -0.002(4) 0.026(4) -0.023(4)
C41 0.048(4) 0.100(7) 0.053(5) -0.013(5) 0.015(4) -0.020(5)
C42 0.031(3) 0.054(4) 0.043(4) -0.005(3) 0.014(3) -0.008(3)
C43 0.044(4) 0.062(5) 0.046(4) -0.006(4) 0.016(3) -0.017(3)
C44 0.041(4) 0.088(6) 0.051(5) 0.006(4) 0.007(3) -0.008(4)
C45 0.047(4) 0.035(4) 0.077(6) 0.016(4) 0.026(4) 0.003(3)
C46 0.109(8) 0.051(5) 0.073(6) 0.017(5) 0.011(6) 0.006(5)
C47 0.044(4) 0.053(4) 0.028(3) -0.005(3) 0.007(3) -0.017(3)
C48 0.036(3) 0.041(4) 0.035(3) 0.002(3) 0.010(3) -0.004(3)
C49 0.037(3) 0.047(4) 0.035(4) 0.007(3) 0.007(3) 0.007(3)
C50 0.051(4) 0.069(5) 0.049(4) 0.002(4) 0.007(3) 0.026(4)
C51 0.033(3) 0.031(3) 0.034(3) 0.003(3) 0.012(3) 0.003(3)
C52 0.055(4) 0.075(6) 0.060(5) -0.004(4) 0.003(4) 0.029(4)
C53 0.064(5) 0.120(9) 0.069(6) 0.020(6) 0.035(5) 0.035(6)
C54 0.110(8) 0.059(5) 0.062(5) -0.004(4) 0.001(5) 0.038(5)
C55 0.028(3) 0.036(3) 0.039(3) -0.002(3) 0.015(3) -0.005(3)
C56 0.027(3) 0.054(4) 0.040(4) -0.002(3) 0.001(3) 0.007(3)
C57 0.068(5) 0.083(6) 0.057(5) 0.030(5) 0.011(4) 0.021(5)
C58 0.044(4) 0.062(5) 0.063(5) -0.014(4) -0.012(4) 0.014(4)
C59 0.109(9) 0.112(10) 0.162(13) 0.086(10) 0.080(10) 0.040(8)
C60 0.037(4) 0.052(4) 0.072(5) -0.006(4) -0.001(3) 0.013(3)
C61 0.038(4) 0.043(4) 0.076(5) -0.001(4) 0.004(4) 0.001(3)
C62 0.124(10) 0.046(6) 0.249(18) 0.007(8) 0.121(12) 0.014(6)
C63 0.155(11) 0.054(6) 0.101(8) 0.027(6) 0.050(8) -0.004(7)
F1 0.084(3) 0.127(5) 0.043(3) 0.008(3) -0.011(2) -0.004(3)
F2 0.075(3) 0.066(3) 0.071(3) 0.009(3) -0.014(3) 0.001(3)
F3 0.048(3) 0.148(6) 0.076(3) 0.010(4) 0.015(2) 0.017(3)
F4 0.057(2) 0.081(3) 0.042(2) -0.002(2) 0.0225(19) -0.004(2)
F5 0.086(3) 0.081(3) 0.050(3) -0.012(2) 0.009(2) -0.040(3)
F6 0.127(5) 0.165(7) 0.065(3) -0.011(4) 0.044(4) -0.065(5)
F7 0.107(4) 0.122(5) 0.064(3) -0.027(3) 0.018(3) -0.056(4)
F8 0.250(9) 0.124(6) 0.086(4) -0.039(4) 0.089(5) -0.138(6)
F9 0.148(6) 0.124(6) 0.096(5) 0.059(4) 0.047(4) 0.055(5)
F10 0.119(4) 0.095(4) 0.057(3) 0.021(3) 0.042(3) 0.002(3)
F11 0.089(4) 0.073(3) 0.115(4) 0.037(3) -0.016(3) -0.044(3)
F12 0.089(4) 0.178(8) 0.103(5) -0.026(5) 0.008(4) 0.042(5)
F13 0.099(4) 0.091(4) 0.189(7) 0.099(5) 0.054(5) 0.043(4)
F14 0.112(4) 0.078(4) 0.090(4) 0.018(3) 0.046(3) 0.040(3)
F15 0.064(3) 0.084(4) 0.197(8) 0.048(5) -0.045(4) -0.012(3)
F16 0.186(8) 0.109(6) 0.331(15) 0.077(8) -0.195(10) -0.063(6)
F17 0.117(5) 0.040(3) 0.169(6) -0.003(3) 0.041(5) 0.011(3)
F18 0.190(8) 0.104(5) 0.075(4) 0.021(4) -0.050(5) -0.034(5)
F19 0.133(5) 0.070(4) 0.187(7) 0.030(4) 0.106(6) 0.029(4)
F20 0.096(4) 0.071(3) 0.113(5) 0.042(3) 0.001(3) -0.013(3)
N1 0.031(3) 0.038(3) 0.036(3) -0.001(2) 0.010(2) -0.009(2)
N2 0.033(3) 0.038(3) 0.026(3) 0.000(2) 0.010(2) -0.002(2)
N3 0.035(3) 0.034(3) 0.031(3) 0.005(2) 0.012(2) 0.004(2)
N4 0.033(3) 0.038(3) 0.021(2) 0.003(2) 0.006(2) 0.005(2)
N5 0.035(3) 0.031(3) 0.029(3) -0.002(2) 0.016(2) -0.004(2)
N6 0.031(2) 0.040(3) 0.026(3) 0.004(2) 0.011(2) -0.002(2)
O1 0.036(2) 0.056(3) 0.042(3) 0.000(2) 0.011(2) -0.011(2)
O2 0.119(13) 0.141(15) 0.059(8) -0.018(9) 0.027(8) -0.065(12)
O2A 0.032(4) 0.044(6) 0.039(5) 0.007(4) 0.003(4) -0.015(4)
O3 0.072(3) 0.063(3) 0.040(3) -0.001(2) 0.018(2) -0.028(3)
O4 0.065(3) 0.052(3) 0.043(3) -0.005(2) 0.012(2) -0.026(3)
O5 0.065(3) 0.045(3) 0.053(3) -0.006(3) 0.013(2) -0.023(2)
O6 0.042(3) 0.047(3) 0.084(4) 0.007(3) -0.007(3) -0.003(2)
O7 0.074(3) 0.041(3) 0.055(3) 0.010(3) 0.026(3) 0.004(2)
O8 0.051(3) 0.037(3) 0.077(4) -0.001(3) 0.011(3) 0.008(2)
O9 0.068(4) 0.061(4) 0.117(5) -0.016(4) 0.039(4) 0.007(3)
O10 0.032(2) 0.053(3) 0.049(3) 0.002(2) 0.015(2) 0.001(2)

loop_
_atom_type_symbol
_atom_type_description
_atom_type_scat_dispersion_real
_atom_type_scat_dispersion_imag
_atom_type_scat_source
C C 0.0181 0.0091 'International Tables Vol C Tables 4.2.6.8 and 6.1.1.4'
H H 0.0000 0.0000 'International Tables Vol C Tables 4.2.6.8 and 6.1.1.4'
N N 0.0311 0.0180 'International Tables Vol C Tables 4.2.6.8 and 6.1.1.4'
O O 0.0492 0.0322 'International Tables Vol C Tables 4.2.6.8 and 6.1.1.4'
F F 0.0727 0.0534 'International Tables Vol C Tables 4.2.6.8 and 6.1.1.4'
Ag Ag 0.1306 4.2820 'International Tables Vol C Tables 4.2.6.8 and 6.1.1.4'

loop_
_geom_angle_atom_site_label_1
_geom_angle_atom_site_label_2
_geom_angle_atom_site_label_3
_geom_angle
C48 Ag1 N6 160.3(2)
C48 Ag1 N5 124.9(2)
N6 Ag1 N5 74.14(18)
C48 Ag1 Ag2 52.02(18)
N6 Ag1 Ag2 108.75(13)
N5 Ag1 Ag2 176.50(12)
C48 Ag1 Ag6 45.06(17)
N6 Ag1 Ag6 139.31(12)
N5 Ag1 Ag6 109.20(12)
Ag2 Ag1 Ag6 70.030(18)
C48 Ag1 Ag4 89.63(17)
N6 Ag1 Ag4 86.57(12)
N5 Ag1 Ag4 111.95(11)
Ag2 Ag1 Ag4 70.528(16)
Ag6 Ag1 Ag4 53.891(13)
C48 Ag2 O6 153.4(2)
C48 Ag2 O4 102.8(2)
O6 Ag2 O4 87.7(2)
C48 Ag2 O10 115.6(2)
O6 Ag2 O10 89.17(17)
O4 Ag2 O10 86.24(16)
C48 Ag2 Ag1 49.58(16)
O6 Ag2 Ag1 103.83(12)
O4 Ag2 Ag1 114.37(11)
O10 Ag2 Ag1 155.64(12)
C48 Ag2 Ag3 114.08(16)
O6 Ag2 Ag3 72.44(15)
O4 Ag2 Ag3 132.85(11)
O10 Ag2 Ag3 52.18(10)
Ag1 Ag2 Ag3 111.80(2)
C48 Ag2 Ag6 40.13(16)
O6 Ag2 Ag6 133.10(15)
O4 Ag2 Ag6 139.05(13)
O10 Ag2 Ag6 95.84(12)
Ag1 Ag2 Ag6 60.217(16)
Ag3 Ag2 Ag6 74.373(17)
C51 Ag3 O7 159.5(2)
C51 Ag3 O2A 105.7(3)
O7 Ag3 O2A 85.8(3)
C51 Ag3 O2 105.8(4)
O7 Ag3 O2 91.9(4)
O2A Ag3 O2 25.8(4)
C51 Ag3 O10 106.75(18)
O7 Ag3 O10 82.27(17)
O2A Ag3 O10 116.1(2)
O2 Ag3 O10 92.2(4)
C51 Ag3 Ag4 49.95(16)
O7 Ag3 Ag4 109.56(15)
O2A Ag3 Ag4 121.7(2)
O2 Ag3 Ag4 141.4(3)
O10 Ag3 Ag4 121.48(12)
C51 Ag3 Ag5 49.92(15)
O7 Ag3 Ag5 125.99(13)
O2A Ag3 Ag5 64.71(19)
O2 Ag3 Ag5 80.4(3)
O10 Ag3 Ag5 150.66(12)
Ag4 Ag3 Ag5 61.052(15)
C51 Ag3 Ag2 88.94(16)
O7 Ag3 Ag2 82.54(14)
O2A Ag3 Ag2 163.74(19)
O2 Ag3 Ag2 143.2(4)
O10 Ag3 Ag2 51.12(12)
Ag4 Ag3 Ag2 73.182(17)
Ag5 Ag3 Ag2 131.53(2)
C51 Ag4 N3 146.8(2)
C51 Ag4 N4 134.3(2)
N3 Ag4 N4 73.20(18)
C51 Ag4 Ag3 49.92(16)
N3 Ag4 Ag3 104.35(13)
N4 Ag4 Ag3 174.48(11)
C51 Ag4 Ag6 54.68(16)
N3 Ag4 Ag6 156.57(13)
N4 Ag4 Ag6 93.83(12)
Ag3 Ag4 Ag6 86.733(19)
C51 Ag4 Ag5 51.76(15)
N3 Ag4 Ag5 101.24(13)
N4 Ag4 Ag5 120.51(11)
Ag3 Ag4 Ag5 64.619(16)
Ag6 Ag4 Ag5 102.164(18)
C51 Ag4 Ag1 107.98(15)
N3 Ag4 Ag1 98.03(13)
N4 Ag4 Ag1 71.34(11)
Ag3 Ag4 Ag1 104.426(17)
Ag6 Ag4 Ag1 58.872(15)
Ag5 Ag4 Ag1 159.710(18)
O1 Ag5 N1 100.19(17)
O1 Ag5 C51 124.72(19)
N1 Ag5 C51 133.45(19)
O1 Ag5 N2 110.04(15)
N1 Ag5 N2 71.03(17)
C51 Ag5 N2 100.69(18)
O1 Ag5 Ag4 167.85(12)
N1 Ag5 Ag4 91.11(12)
C51 Ag5 Ag4 45.67(15)
N2 Ag5 Ag4 69.32(11)
O1 Ag5 Ag3 126.59(10)
N1 Ag5 Ag3 101.00(12)
C51 Ag5 Ag3 44.16(14)
N2 Ag5 Ag3 123.14(11)
Ag4 Ag5 Ag3 54.329(15)
C48 Ag6 O8 134.5(2)
C48 Ag6 C51 119.4(2)
O8 Ag6 C51 103.71(19)
C48 Ag6 C49 26.9(2)
O8 Ag6 C49 124.6(2)
C51 Ag6 C49 129.9(2)
C48 Ag6 C55 135.4(2)
O8 Ag6 C55 89.88(19)
C51 Ag6 C55 27.3(2)
C49 Ag6 C55 130.63(19)
C48 Ag6 Ag4 99.71(17)
O8 Ag6 Ag4 99.53(12)
C51 Ag6 Ag4 46.56(14)
C49 Ag6 Ag4 125.73(14)
C55 Ag6 Ag4 71.45(13)
C48 Ag6 Ag1 43.09(16)
O8 Ag6 Ag1 111.72(14)
C51 Ag6 Ag1 108.44(14)
C49 Ag6 Ag1 67.93(14)
C55 Ag6 Ag1 135.73(14)
Ag4 Ag6 Ag1 67.237(16)
C48 Ag6 Ag2 40.09(17)
O8 Ag6 Ag2 160.11(13)
C51 Ag6 Ag2 79.55(14)
C49 Ag6 Ag2 59.96(15)
C55 Ag6 Ag2 100.19(13)
Ag4 Ag6 Ag2 68.136(16)
Ag1 Ag6 Ag2 49.754(14)
C5 C1 C8 119.4(6)
O10 C3 C2 110.6(8)
C1 C5 C6 119.0(6)
N2 C6 C5 123.1(6)
N2 C7 C8 121.9(6)
N2 C7 C12 119.3(5)
C8 C7 C12 118.8(6)
C7 C8 C1 117.8(6)
C7 C8 C9 120.1(6)
C1 C8 C9 122.1(5)
C10 C9 C8 120.6(6)
C9 C10 C11 121.4(6)
C13 C11 C12 117.6(6)
C13 C11 C10 122.6(6)
C12 C11 C10 119.8(6)
N1 C12 C11 122.4(6)
N1 C12 C7 118.4(5)
C11 C12 C7 119.2(5)
C15 C13 C11 120.3(6)
N1 C14 C15 124.0(6)
C13 C15 C14 117.8(7)
C47 C16 C17 123.5(6)
C47 C16 C24 117.3(6)
C17 C16 C24 119.2(6)
C18 C17 C16 122.1(6)
C17 C18 C19 120.7(6)
C23 C19 C20 117.5(6)
C23 C19 C18 119.9(6)
C20 C19 C18 122.6(6)
C21 C20 C19 119.9(6)
C22 C21 C20 118.0(6)
N3 C22 C21 123.8(6)
N3 C23 C19 122.8(6)
N3 C23 C24 118.1(5)
C19 C23 C24 119.1(6)
N4 C24 C16 121.7(6)
N4 C24 C23 119.4(5)
C16 C24 C23 118.9(5)
N4 C25 C26 123.0(6)
C47 C26 C25 119.1(6)
C28 C27 C30 120.4(6)
C27 C28 C29 118.3(6)
N5 C29 C28 122.8(6)
C31 C30 C27 117.3(6)
C31 C30 C32 119.3(6)
C27 C30 C32 123.4(6)
N5 C31 C30 122.2(6)
N5 C31 C35 118.6(5)
C30 C31 C35 119.2(6)
C33 C32 C30 122.1(6)
C32 C33 C34 121.1(6)
C36 C34 C35 117.3(5)
C36 C34 C33 124.0(6)
C35 C34 C33 118.7(6)
N6 C35 C34 121.4(6)
N6 C35 C31 119.0(5)
C34 C35 C31 119.6(5)
C37 C36 C34 120.3(6)
C36 C37 C38 119.6(6)
N6 C38 C37 122.3(6)
O5 C39 O4 131.2(7)
O5 C39 C40 116.8(6)
O4 C39 C40 111.9(7)
F8 C40 F9 106.3(8)
F8 C40 C41 108.2(7)
F9 C40 C41 105.4(7)
F8 C40 C39 111.4(7)
F9 C40 C39 109.0(6)
C41 C40 C39 116.0(8)
F7 C41 F12 108.7(10)
F7 C41 F6 106.1(7)
F12 C41 F6 106.7(7)
F7 C41 C40 114.0(7)
F12 C41 C40 110.5(8)
F6 C41 C40 110.4(9)
O3 C42 O1 130.4(7)
O3 C42 C43 115.6(6)
O1 C42 C43 113.9(6)
F5 C43 F4 106.4(6)
F5 C43 C44 108.2(6)
F4 C43 C44 106.1(6)
F5 C43 C42 111.0(6)
F4 C43 C42 110.3(6)
C44 C43 C42 114.4(6)
F2 C44 F3 108.5(8)
F2 C44 F1 107.3(7)
F3 C44 F1 107.8(6)
F2 C44 C43 112.6(6)
F3 C44 C43 109.7(7)
F1 C44 C43 110.8(8)
O6 C45 O7 130.6(7)
O6 C45 C46 114.3(8)
O7 C45 C46 115.2(8)
C59 C46 F10 107.2(10)
C59 C46 F11 104.7(11)
F10 C46 F11 102.5(8)
C59 C46 C45 118.0(9)
F10 C46 C45 112.3(8)
F11 C46 C45 110.8(8)
C26 C47 C16 120.2(6)
C49 C48 Ag1 151.5(6)
C49 C48 Ag2 126.0(5)
Ag1 C48 Ag2 78.4(2)
C49 C48 Ag6 97.2(5)
Ag1 C48 Ag6 91.9(2)
Ag2 C48 Ag6 99.8(3)
C48 C49 C50 175.9(7)
C48 C49 Ag6 55.9(4)
C50 C49 Ag6 128.1(5)
C49 C50 C54 108.6(7)
C49 C50 C53 106.0(6)
C54 C50 C53 112.0(8)
C49 C50 C52 109.7(6)
C54 C50 C52 109.8(7)
C53 C50 C52 110.7(7)
C55 C51 Ag3 130.9(5)
C55 C51 Ag4 148.7(5)
Ag3 C51 Ag4 80.1(2)
C55 C51 Ag5 94.6(4)
Ag3 C51 Ag5 85.9(2)
Ag4 C51 Ag5 82.58(18)
C55 C51 Ag6 87.7(4)
Ag3 C51 Ag6 117.0(2)
Ag4 C51 Ag6 78.8(2)
Ag5 C51 Ag6 146.9(3)
C51 C55 C56 177.0(7)
C51 C55 Ag6 65.0(4)
C56 C55 Ag6 117.6(4)
C55 C56 C58 108.6(6)
C55 C56 C60 109.9(6)
C58 C56 C60 109.0(5)
C55 C56 C57 107.8(5)
C58 C56 C57 110.8(7)
C60 C56 C57 110.7(7)
C46 C59 F13 117.1(9)
C46 C59 F15 109.1(13)
F13 C59 F15 108.6(12)
C46 C59 F14 109.3(12)
F13 C59 F14 103.2(11)
F15 C59 F14 109.2(9)
O9 C61 O8 129.8(8)
O9 C61 C62 116.5(7)
O8 C61 C62 113.4(7)
F17 C62 C63 112.6(11)
F17 C62 C61 115.9(8)
C63 C62 C61 120.6(12)
F17 C62 F16 108.1(13)
C63 C62 F16 86.0(10)
C61 C62 F16 108.7(11)
F19 C63 F20 109.5(10)
F19 C63 C62 125.1(10)
F20 C63 C62 116.9(11)
F19 C63 F18 107.0(11)
F20 C63 F18 105.8(8)
C62 C63 F18 87.4(11)
C14 N1 C12 117.9(6)
C14 N1 Ag5 125.5(4)
C12 N1 Ag5 116.6(4)
C6 N2 C7 118.9(5)
C6 N2 Ag5 126.5(4)
C7 N2 Ag5 114.7(4)
C22 N3 C23 118.0(5)
C22 N3 Ag4 125.4(4)
C23 N3 Ag4 116.0(4)
C25 N4 C24 118.8(5)
C25 N4 Ag4 128.2(4)
C24 N4 Ag4 112.7(4)
C29 N5 C31 119.0(5)
C29 N5 Ag1 127.7(4)
C31 N5 Ag1 113.2(4)
C38 N6 C35 119.0(5)
C38 N6 Ag1 126.0(4)
C35 N6 Ag1 115.0(4)
C42 O1 Ag5 124.8(4)
C4 O2 Ag3 127.8(10)
C4A O2A Ag3 122.0(7)
C39 O4 Ag2 119.4(5)
C45 O6 Ag2 126.3(5)
C45 O7 Ag3 118.7(5)
C61 O8 Ag6 114.6(5)
C3 O10 Ag2 118.6(5)
C3 O10 Ag3 120.7(4)
Ag2 O10 Ag3 76.70(12)

loop_
_geom_bond_atom_site_label_1
_geom_bond_atom_site_label_2
_geom_bond_distance
Ag1 C48 2.119(6)
Ag1 N6 2.246(5)
Ag1 N5 2.325(5)
Ag1 Ag2 2.7270(6)
Ag1 Ag6 3.1009(7)
Ag1 Ag4 3.3403(6)
Ag2 C48 2.194(7)
Ag2 O6 2.290(5)
Ag2 O4 2.428(5)
Ag2 O10 2.504(5)
Ag2 Ag3 3.1299(7)
Ag2 Ag6 3.3580(7)
Ag3 C51 2.166(6)
Ag3 O7 2.225(5)
Ag3 O2A 2.431(9)
Ag3 O2 2.456(8)
Ag3 O10 2.541(4)
Ag3 Ag4 2.7884(6)
Ag3 Ag5 3.1011(6)
Ag4 C51 2.166(6)
Ag4 N3 2.276(5)
Ag4 N4 2.349(5)
Ag4 Ag6 2.9266(6)
Ag4 Ag5 3.0035(7)
Ag5 O1 2.326(5)
Ag5 N1 2.348(5)
Ag5 C51 2.379(6)
Ag5 N2 2.401(5)
Ag6 C48 2.196(6)
Ag6 O8 2.271(5)
Ag6 C51 2.434(6)
Ag6 C49 2.631(6)
Ag6 C55 2.683(6)
C1 C5 1.358(10)
C1 C8 1.417(10)
C2 C3 1.479(13)
C3 O10 1.423(9)
C4 O2 1.506(10)
C4A O2A 1.471(9)
C5 C6 1.407(9)
C6 N2 1.320(9)
C7 N2 1.353(8)
C7 C8 1.409(8)
C7 C12 1.449(9)
C8 C9 1.435(9)
C9 C10 1.351(10)
C10 C11 1.419(9)
C11 C13 1.403(10)
C11 C12 1.419(9)
C12 N1 1.361(8)
C13 C15 1.365(10)
C14 N1 1.318(9)
C14 C15 1.422(10)
C16 C47 1.407(10)
C16 C17 1.418(10)
C16 C24 1.423(9)
C17 C18 1.327(11)
C18 C19 1.442(10)
C19 C23 1.395(9)
C19 C20 1.399(10)
C20 C21 1.391(10)
C21 C22 1.385(9)
C22 N3 1.329(8)
C23 N3 1.355(8)
C23 C24 1.451(9)
C24 N4 1.363(8)
C25 N4 1.329(9)
C25 C26 1.395(9)
C26 C47 1.365(10)
C27 C28 1.367(10)
C27 C30 1.407(10)
C28 C29 1.395(9)
C29 N5 1.329(8)
C30 C31 1.396(9)
C30 C32 1.422(9)
C31 N5 1.353(8)
C31 C35 1.443(9)
C32 C33 1.324(10)
C33 C34 1.431(9)
C34 C36 1.398(9)
C34 C35 1.411(9)
C35 N6 1.370(8)
C36 C37 1.357(9)
C37 C38 1.390(9)
C38 N6 1.324(8)
C39 O5 1.223(9)
C39 O4 1.233(9)
C39 C40 1.558(11)
C40 F8 1.340(10)
C40 F9 1.396(11)
C40 C41 1.478(13)
C41 F7 1.301(10)
C41 F12 1.304(12)
C41 F6 1.359(11)
C42 O3 1.235(8)
C42 O1 1.242(8)
C42 C43 1.546(10)
C43 F5 1.357(9)
C43 F4 1.364(8)
C43 C44 1.519(12)
C44 F2 1.309(10)
C44 F3 1.324(9)
C44 F1 1.328(10)
C45 O6 1.233(10)
C45 O7 1.240(10)
C45 C46 1.540(11)
C46 C59 1.319(15)
C46 F10 1.390(11)
C46 F11 1.423(12)
C48 C49 1.201(9)
C49 C50 1.489(9)
C50 C54 1.533(13)
C50 C53 1.538(12)
C50 C52 1.553(11)
C51 C55 1.231(9)
C55 C56 1.488(9)
C56 C58 1.523(10)
C56 C60 1.526(10)
C56 C57 1.538(11)
C59 F13 1.365(13)
C59 F15 1.376(18)
C59 F14 1.431(16)
C61 O9 1.213(9)
C61 O8 1.255(9)
C61 C62 1.517(13)
C62 F17 1.298(12)
C62 C63 1.388(17)
C62 F16 1.564(18)
C63 F19 1.263(13)
C63 F20 1.341(12)
C63 F18 1.619(16)
